data_7116366
loop_
_publ_author_name
'Zhao Chen'
'Jing Zhang'
'Min Song'
'Jun Yin'
Guang-AoYu
'Sheng Hua Liu'

_publ_section_title
;
 A novel fluorene-based aggregation-induced emission (AIE)-active gold(I)
 complex with crystallization-induced emission enhancement (CIEE) and
 reversible mechanochromism characteristics
;
_journal_name_full Chem.Commun.
_journal_page_first 326
_journal_paper_doi 10.1039/C4cc08087D
_journal_volume 51
_journal_year 2015
_chemical_formula_sum 'C39 H32 Au2 F10 N2'
_chemical_formula_weight 1112.60
_chemical_name_systematic
; 
 ? 
;
_space_group_IT_number 2
_symmetry_cell_setting triclinic
_symmetry_space_group_name_Hall '-P 1'
_symmetry_space_group_name_H-M 'P -1'
_atom_sites_solution_hydrogens geom
_atom_sites_solution_primary direct
_atom_sites_solution_secondary difmap
_audit_creation_method SHELXL-97
_cell_angle_alpha 99.282(2)
_cell_angle_beta 107.229(2)
_cell_angle_gamma 100.920(2)
_cell_formula_units_Z 2
_cell_length_a 12.3529(19)
_cell_length_b 12.613(2)
_cell_length_c 12.950(2)
_cell_measurement_reflns_used 9202
_cell_measurement_temperature 296(2)
_cell_measurement_theta_max 31.48
_cell_measurement_theta_min 2.66
_cell_volume 1840.7(5)
_computing_cell_refinement 'Bruker SAINT'
_computing_data_collection 'Bruker APEX2'
_computing_data_reduction 'Bruker SAINT'
_computing_molecular_graphics 'Bruker SHELXTL'
_computing_publication_material 'Bruker SHELXTL'
_computing_structure_refinement 'SHELXL-97 (Sheldrick, 1997)'
_computing_structure_solution 'SHELXS-97 (Sheldrick, 1990)'
_diffrn_ambient_temperature 296(2)
_diffrn_measured_fraction_theta_full 0.978
_diffrn_measured_fraction_theta_max 0.978
_diffrn_measurement_device_type 'Bruker APEX-II CCD'
_diffrn_measurement_method '\f and \w scans'
_diffrn_radiation_monochromator graphite
_diffrn_radiation_source 'fine-focus sealed tube'
_diffrn_radiation_type MoK\a
_diffrn_radiation_wavelength 0.71073
_diffrn_reflns_av_R_equivalents 0.0468
_diffrn_reflns_av_sigmaI/netI 0.0705
_diffrn_reflns_limit_h_max 14
_diffrn_reflns_limit_h_min -14
_diffrn_reflns_limit_k_max 12
_diffrn_reflns_limit_k_min -14
_diffrn_reflns_limit_l_max 15
_diffrn_reflns_limit_l_min -15
_diffrn_reflns_number 11843
_diffrn_reflns_theta_full 25.01
_diffrn_reflns_theta_max 25.01
_diffrn_reflns_theta_min 2.00
_diffrn_standards_number 0
_exptl_absorpt_coefficient_mu 8.043
_exptl_absorpt_correction_T_max 0.5001
_exptl_absorpt_correction_T_min 0.4453
_exptl_absorpt_correction_type none
_exptl_crystal_density_diffrn 2.007
_exptl_crystal_density_meas 0
_exptl_crystal_density_method 'not measured'
_exptl_crystal_F_000 1056
_exptl_crystal_size_max 0.12
_exptl_crystal_size_mid 0.10
_exptl_crystal_size_min 0.10
_refine_diff_density_max 2.642
_refine_diff_density_min -4.113
_refine_diff_density_rms 0.354
_refine_ls_extinction_method none
_refine_ls_goodness_of_fit_ref 1.053
_refine_ls_hydrogen_treatment mixed
_refine_ls_matrix_type full
_refine_ls_number_parameters 480
_refine_ls_number_reflns 6339
_refine_ls_number_restraints 0
_refine_ls_restrained_S_all 1.053
_refine_ls_R_factor_all 0.0839
_refine_ls_R_factor_gt 0.0733
_refine_ls_shift/su_max 0.001
_refine_ls_shift/su_mean 0.000
_refine_ls_structure_factor_coef Fsqd
_refine_ls_weighting_details 'calc w=1/[\s^2^(Fo^2^)+(0.1841P)^2^+0.0000P] where P=(Fo^2^+2Fc^2^)/3'
_refine_ls_weighting_scheme calc
_refine_ls_wR_factor_gt 0.2189
_refine_ls_wR_factor_ref 0.2359
_reflns_number_gt 5182
_reflns_number_total 6339
_reflns_threshold_expression >2sigma(I)
_cod_data_source_file c4cc08087d2.cif
_cod_data_source_block e:\140221d\work\mo_140221d_0m
_cod_original_sg_symbol_H-M P-1
_cod_database_code 7116366

loop_
_symmetry_equiv_pos_as_xyz
'x, y, z'
'-x, -y, -z'

loop_
_atom_site_label
_atom_site_type_symbol
_atom_site_fract_x
_atom_site_fract_y
_atom_site_fract_z
_atom_site_U_iso_or_equiv
_atom_site_adp_type
_atom_site_occupancy
_atom_site_symmetry_multiplicity
_atom_site_calc_flag
_atom_site_refinement_flags
Au1 Au 0.60036(4) 0.86916(3) 1.17477(4) 0.0404(2) Uani 1 1 d .
Au2 Au 0.86299(4) 0.99068(4) 1.37410(4) 0.0471(2) Uani 1 1 d .
C1 C 0.6576(8) 0.5492(9) 1.0118(9) 0.034(2) Uani 1 1 d .
C2 C 0.6607(9) 0.4605(10) 1.0587(9) 0.039(3) Uani 1 1 d .
H2 H 0.6497 0.4626 1.1270 0.047 Uiso 1 1 calc R
C3 C 0.6808(9) 0.3655(9) 1.0021(9) 0.033(2) Uani 1 1 d .
H3 H 0.6831 0.3036 1.0324 0.039 Uiso 1 1 calc R
C4 C 0.6971(8) 0.3648(8) 0.9013(8) 0.026(2) Uani 1 1 d .
C5 C 0.6894(8) 0.4574(9) 0.8520(9) 0.030(2) Uani 1 1 d .
C6 C 0.6687(9) 0.5503(9) 0.9074(9) 0.033(2) Uani 1 1 d .
H6 H 0.6622 0.6114 0.8765 0.040 Uiso 1 1 calc R
C7 C 0.7002(9) 0.4338(8) 0.7382(8) 0.027(2) Uani 1 1 d .
C8 C 0.7237(8) 0.3181(8) 0.7327(9) 0.032(2) Uani 1 1 d .
C9 C 0.7194(8) 0.2799(9) 0.8263(9) 0.034(2) Uani 1 1 d .
C10 C 0.7415(10) 0.1763(9) 0.8372(10) 0.037(2) Uani 1 1 d .
H10 H 0.7382 0.1493 0.8992 0.045 Uiso 1 1 calc R
C11 C 0.7680(10) 0.1157(9) 0.7539(10) 0.042(3) Uani 1 1 d .
H11 H 0.7847 0.0477 0.7604 0.051 Uiso 1 1 calc R
C12 C 0.7701(10) 0.1552(10) 0.6599(10) 0.041(3) Uani 1 1 d .
C13 C 0.7478(10) 0.2553(9) 0.6485(9) 0.035(2) Uani 1 1 d .
H13 H 0.7488 0.2808 0.5852 0.042 Uiso 1 1 calc R
C14 C 0.6276(9) 0.7274(10) 1.1132(10) 0.040(3) Uani 1 1 d .
C15 C 0.8249(10) 0.0527(10) 0.5036(12) 0.047(3) Uani 1 1 d .
C16 C 0.8030(9) 0.5189(9) 0.7295(9) 0.036(2) Uani 1 1 d .
H16A H 0.7869 0.5915 0.7388 0.044 Uiso 1 1 calc R
H16B H 0.8073 0.4991 0.6555 0.044 Uiso 1 1 calc R
C17 C 0.9241(10) 0.5263(11) 0.8166(10) 0.046(3) Uani 1 1 d .
H17A H 0.9201 0.5470 0.8906 0.055 Uiso 1 1 calc R
H17B H 0.9400 0.4536 0.8078 0.055 Uiso 1 1 calc R
C18 C 1.0264(11) 0.6108(11) 0.8064(12) 0.054(3) Uani 1 1 d .
H18A H 1.0047 0.6802 0.8015 0.065 Uiso 1 1 calc R
H18B H 1.0942 0.6250 0.8729 0.065 Uiso 1 1 calc R
C19 C 1.0592(12) 0.5710(13) 0.7065(13) 0.062(4) Uani 1 1 d .
H19A H 0.9907 0.5516 0.6399 0.074 Uiso 1 1 calc R
H19B H 1.0880 0.5052 0.7139 0.074 Uiso 1 1 calc R
C20 C 1.1556(13) 0.6640(16) 0.6966(15) 0.080(5) Uani 1 1 d .
H20A H 1.1253 0.7288 0.6880 0.096 Uiso 1 1 calc R
H20B H 1.2222 0.6848 0.7649 0.096 Uiso 1 1 calc R
C21 C 1.195(2) 0.630(3) 0.6026(19) 0.167(15) Uani 1 1 d .
H21A H 1.2099 0.5584 0.6019 0.250 Uiso 1 1 calc R
H21B H 1.2656 0.6833 0.6101 0.250 Uiso 1 1 calc R
H21C H 1.1353 0.6279 0.5343 0.250 Uiso 1 1 calc R
C22 C 0.5862(9) 0.4322(9) 0.6482(9) 0.031(2) Uani 1 1 d .
H22A H 0.5780 0.5077 0.6529 0.038 Uiso 1 1 calc R
H22B H 0.5920 0.4056 0.5759 0.038 Uiso 1 1 calc R
C23 C 0.4763(10) 0.3603(11) 0.6562(11) 0.048(3) Uani 1 1 d .
H23A H 0.4668 0.3896 0.7262 0.058 Uiso 1 1 calc R
H23B H 0.4856 0.2855 0.6558 0.058 Uiso 1 1 calc R
C24 C 0.3653(9) 0.3559(11) 0.5595(11) 0.045(3) Uani 1 1 d .
H24A H 0.3534 0.4300 0.5620 0.054 Uiso 1 1 calc R
H24B H 0.3758 0.3298 0.4894 0.054 Uiso 1 1 calc R
C25 C 0.2581(12) 0.2794(17) 0.5663(15) 0.085(6) Uani 1 1 d .
H25A H 0.2763 0.2096 0.5770 0.102 Uiso 1 1 calc R
H25B H 0.2418 0.3124 0.6313 0.102 Uiso 1 1 calc R
C26 C 0.1485(13) 0.2552(18) 0.4658(17) 0.088(6) Uani 1 1 d .
H26A H 0.0836 0.2148 0.4830 0.105 Uiso 1 1 calc R
H26B H 0.1323 0.3254 0.4537 0.105 Uiso 1 1 calc R
C27 C 0.1511(17) 0.1945(17) 0.3658(18) 0.098(7) Uani 1 1 d .
H27A H 0.2208 0.2278 0.3524 0.147 Uiso 1 1 calc R
H27B H 0.0835 0.1947 0.3055 0.147 Uiso 1 1 calc R
H27C H 0.1509 0.1194 0.3711 0.147 Uiso 1 1 calc R
C28 C 0.5590(9) 1.0132(9) 1.2245(10) 0.038(3) Uani 1 1 d .
C29 C 0.5590(9) 1.0948(10) 1.1669(10) 0.039(3) Uani 1 1 d .
C30 C 0.5202(11) 1.1879(10) 1.1964(11) 0.047(3) Uani 1 1 d .
C31 C 0.4834(13) 1.2016(11) 1.2863(12) 0.055(3) Uani 1 1 d .
C32 C 0.5241(10) 1.0317(10) 1.3168(10) 0.039(3) Uani 1 1 d .
C33 C 0.4863(12) 1.1228(11) 1.3468(11) 0.051(3) Uani 1 1 d .
C34 C 0.8936(9) 0.9300(10) 1.2333(10) 0.041(3) Uani 1 1 d .
C35 C 0.8746(10) 0.9804(10) 1.1461(11) 0.049(3) Uani 1 1 d .
C36 C 0.8770(14) 0.9342(13) 1.0403(12) 0.061(4) Uani 1 1 d .
C37 C 0.9054(12) 0.8361(11) 1.0250(11) 0.055(3) Uani 1 1 d .
C38 C 0.9278(10) 0.7818(10) 1.1095(11) 0.047(3) Uani 1 1 d .
C39 C 0.9219(10) 0.8302(11) 1.2102(11) 0.044(3) Uani 1 1 d .
F1 F 0.5945(7) 1.0899(7) 1.0781(6) 0.059(2) Uani 1 1 d .
F2 F 0.5173(8) 1.2660(7) 1.1364(8) 0.071(2) Uani 1 1 d .
F3 F 0.4454(12) 1.2922(8) 1.3138(10) 0.104(4) Uani 1 1 d .
F4 F 0.4484(12) 1.1362(9) 1.4358(9) 0.092(4) Uani 1 1 d .
F5 F 0.5230(8) 0.9570(7) 1.3793(8) 0.063(2) Uani 1 1 d .
F6 F 0.8474(8) 1.0808(7) 1.1577(9) 0.073(3) Uani 1 1 d .
F7 F 0.8538(11) 0.9875(10) 0.9613(9) 0.096(3) Uani 1 1 d .
F8 F 0.9095(11) 0.7886(9) 0.9271(8) 0.095(3) Uani 1 1 d .
F9 F 0.9545(9) 0.6835(7) 1.0937(8) 0.072(3) Uani 1 1 d .
F10 F 0.9412(7) 0.7715(7) 1.2901(7) 0.064(2) Uani 1 1 d .
N1 N 0.6412(8) 0.6466(8) 1.0707(8) 0.037(2) Uani 1 1 d .
N2 N 0.7988(9) 0.0945(9) 0.5762(9) 0.043(2) Uani 1 1 d .

loop_
_atom_site_aniso_label
_atom_site_aniso_U_11
_atom_site_aniso_U_22
_atom_site_aniso_U_33
_atom_site_aniso_U_23
_atom_site_aniso_U_13
_atom_site_aniso_U_12
Au1 0.0445(3) 0.0282(3) 0.0521(4) 0.0044(2) 0.0234(2) 0.0101(2)
Au2 0.0512(3) 0.0360(3) 0.0575(4) -0.0007(2) 0.0310(3) 0.0081(2)
C1 0.031(5) 0.031(6) 0.040(6) 0.007(5) 0.015(4) 0.006(4)
C2 0.042(6) 0.045(7) 0.039(6) 0.004(5) 0.024(5) 0.017(5)
C3 0.035(5) 0.034(6) 0.034(5) 0.017(5) 0.015(4) 0.008(4)
C4 0.025(4) 0.025(5) 0.032(5) 0.012(4) 0.007(4) 0.011(4)
C5 0.031(5) 0.029(5) 0.035(5) 0.012(4) 0.012(4) 0.010(4)
C6 0.042(5) 0.024(5) 0.043(6) 0.022(5) 0.018(5) 0.013(4)
C7 0.037(5) 0.019(5) 0.032(5) 0.011(4) 0.017(4) 0.009(4)
C8 0.036(5) 0.018(5) 0.044(6) 0.007(4) 0.019(4) 0.009(4)
C9 0.028(5) 0.029(6) 0.049(6) 0.010(5) 0.020(4) 0.006(4)
C10 0.052(6) 0.024(6) 0.043(6) 0.011(5) 0.023(5) 0.013(5)
C11 0.059(7) 0.019(5) 0.056(7) 0.006(5) 0.031(6) 0.012(5)
C12 0.040(6) 0.034(6) 0.056(7) 0.004(5) 0.033(5) 0.006(5)
C13 0.042(5) 0.027(6) 0.037(6) 0.005(5) 0.019(5) 0.004(4)
C14 0.040(6) 0.036(7) 0.048(7) 0.006(5) 0.024(5) 0.006(5)
C15 0.037(6) 0.039(7) 0.059(8) 0.014(6) 0.006(5) 0.008(5)
C16 0.044(6) 0.026(6) 0.044(6) 0.021(5) 0.018(5) 0.003(4)
C17 0.046(6) 0.054(8) 0.045(6) 0.020(6) 0.023(5) 0.009(6)
C18 0.043(6) 0.047(8) 0.061(8) 0.010(6) 0.013(6) -0.001(5)
C19 0.051(7) 0.067(10) 0.065(9) 0.019(8) 0.018(7) 0.006(7)
C20 0.055(8) 0.094(13) 0.079(11) 0.010(10) 0.023(8) 0.000(8)
C21 0.126(19) 0.27(4) 0.079(14) 0.021(19) 0.069(14) -0.06(2)
C22 0.041(5) 0.028(5) 0.035(5) 0.018(4) 0.020(4) 0.012(4)
C23 0.040(6) 0.044(7) 0.058(8) 0.005(6) 0.022(6) -0.001(5)
C24 0.040(6) 0.046(7) 0.056(7) 0.034(6) 0.015(5) 0.012(5)
C25 0.044(7) 0.113(15) 0.088(12) 0.034(11) 0.020(8) -0.013(8)
C26 0.040(7) 0.098(15) 0.104(15) 0.038(12) 0.003(8) -0.009(8)
C27 0.088(13) 0.066(12) 0.093(14) 0.006(11) -0.018(11) -0.003(10)
C28 0.035(5) 0.027(6) 0.050(6) 0.004(5) 0.012(5) 0.008(4)
C29 0.034(5) 0.040(6) 0.049(6) 0.014(5) 0.017(5) 0.015(5)
C30 0.060(7) 0.034(7) 0.059(8) 0.024(6) 0.022(6) 0.021(6)
C31 0.088(10) 0.032(7) 0.070(9) 0.020(6) 0.046(8) 0.035(7)
C32 0.048(6) 0.030(6) 0.046(6) 0.015(5) 0.024(5) 0.012(5)
C33 0.081(9) 0.042(7) 0.054(7) 0.021(6) 0.043(7) 0.027(6)
C34 0.035(5) 0.039(6) 0.052(7) 0.012(5) 0.022(5) 0.002(5)
C35 0.046(6) 0.034(7) 0.066(8) -0.004(6) 0.025(6) 0.010(5)
C36 0.086(10) 0.059(9) 0.051(8) 0.019(7) 0.036(7) 0.025(8)
C37 0.070(8) 0.049(8) 0.054(8) -0.001(6) 0.035(7) 0.022(7)
C38 0.046(6) 0.037(7) 0.051(7) -0.001(6) 0.010(5) 0.012(5)
C39 0.038(6) 0.034(7) 0.061(8) 0.006(6) 0.024(5) 0.005(5)
F1 0.076(5) 0.061(5) 0.053(4) 0.006(4) 0.043(4) 0.021(4)
F2 0.110(7) 0.054(5) 0.077(6) 0.040(4) 0.054(5) 0.033(5)
F3 0.191(12) 0.063(6) 0.130(9) 0.048(6) 0.113(9) 0.083(7)
F4 0.173(11) 0.077(7) 0.082(7) 0.041(6) 0.086(8) 0.075(8)
F5 0.093(6) 0.055(5) 0.065(5) 0.031(4) 0.041(5) 0.038(5)
F6 0.088(6) 0.047(5) 0.106(7) 0.027(5) 0.047(5) 0.034(4)
F7 0.146(10) 0.090(8) 0.081(7) 0.041(6) 0.057(7) 0.050(7)
F8 0.156(10) 0.089(8) 0.060(5) 0.011(5) 0.059(6) 0.048(7)
F9 0.098(7) 0.046(5) 0.076(6) 0.001(4) 0.034(5) 0.033(5)
F10 0.077(5) 0.055(5) 0.064(5) 0.016(4) 0.025(4) 0.026(4)
N1 0.037(4) 0.032(5) 0.045(5) 0.007(4) 0.016(4) 0.011(4)
N2 0.056(6) 0.031(5) 0.047(6) 0.002(5) 0.027(5) 0.015(5)

loop_
_atom_type_symbol
_atom_type_description
_atom_type_scat_dispersion_real
_atom_type_scat_dispersion_imag
_atom_type_scat_source
C C 0.0033 0.0016 'International Tables Vol C Tables 4.2.6.8 and 6.1.1.4'
H H 0.0000 0.0000 'International Tables Vol C Tables 4.2.6.8 and 6.1.1.4'
N N 0.0061 0.0033 'International Tables Vol C Tables 4.2.6.8 and 6.1.1.4'
F F 0.0171 0.0103 'International Tables Vol C Tables 4.2.6.8 and 6.1.1.4'
Au Au -2.0133 8.8022 'International Tables Vol C Tables 4.2.6.8 and 6.1.1.4'

loop_
_geom_angle_atom_site_label_1
_geom_angle_atom_site_label_2
_geom_angle_atom_site_label_3
_geom_angle
_geom_angle_site_symmetry_1
_geom_angle_site_symmetry_3
C14 Au1 C28 174.5(5) . .
C14 Au1 Au2 100.9(3) . .
C28 Au1 Au2 84.3(3) . .
C15 Au2 C34 176.1(5) 1_566 .
C15 Au2 Au1 104.6(3) 1_566 .
C34 Au2 Au1 72.5(3) . .
C2 C1 C6 123.8(10) . .
C2 C1 N1 118.7(10) . .
C6 C1 N1 117.5(10) . .
C1 C2 C3 118.7(10) . .
C1 C2 H2 120.7 . .
C3 C2 H2 120.7 . .
C4 C3 C2 119.5(10) . .
C4 C3 H3 120.3 . .
C2 C3 H3 120.3 . .
C3 C4 C5 120.8(10) . .
C3 C4 C9 131.1(10) . .
C5 C4 C9 108.0(9) . .
C6 C5 C4 119.6(10) . .
C6 C5 C7 129.1(9) . .
C4 C5 C7 111.2(9) . .
C5 C6 C1 117.6(10) . .
C5 C6 H6 121.2 . .
C1 C6 H6 121.2 . .
C5 C7 C22 111.0(8) . .
C5 C7 C8 100.3(8) . .
C22 C7 C8 112.1(8) . .
C5 C7 C16 112.0(9) . .
C22 C7 C16 109.6(8) . .
C8 C7 C16 111.7(8) . .
C13 C8 C9 121.2(10) . .
C13 C8 C7 127.2(10) . .
C9 C8 C7 111.6(9) . .
C8 C9 C10 119.8(10) . .
C8 C9 C4 108.7(9) . .
C10 C9 C4 131.4(11) . .
C11 C10 C9 118.4(11) . .
C11 C10 H10 120.8 . .
C9 C10 H10 120.8 . .
C10 C11 C12 120.6(11) . .
C10 C11 H11 119.7 . .
C12 C11 H11 119.7 . .
C13 C12 C11 121.2(11) . .
C13 C12 N2 118.1(12) . .
C11 C12 N2 120.6(11) . .
C12 C13 C8 118.7(11) . .
C12 C13 H13 120.6 . .
C8 C13 H13 120.6 . .
N1 C14 Au1 175.5(11) . .
N2 C15 Au2 175.1(12) . 1_544
C7 C16 C17 113.9(9) . .
C7 C16 H16A 108.8 . .
C17 C16 H16A 108.8 . .
C7 C16 H16B 108.8 . .
C17 C16 H16B 108.8 . .
H16A C16 H16B 107.7 . .
C18 C17 C16 113.5(10) . .
C18 C17 H17A 108.9 . .
C16 C17 H17A 108.9 . .
C18 C17 H17B 108.9 . .
C16 C17 H17B 108.9 . .
H17A C17 H17B 107.7 . .
C19 C18 C17 112.7(11) . .
C19 C18 H18A 109.0 . .
C17 C18 H18A 109.0 . .
C19 C18 H18B 109.0 . .
C17 C18 H18B 109.0 . .
H18A C18 H18B 107.8 . .
C18 C19 C20 109.7(13) . .
C18 C19 H19A 109.7 . .
C20 C19 H19A 109.7 . .
C18 C19 H19B 109.7 . .
C20 C19 H19B 109.7 . .
H19A C19 H19B 108.2 . .
C21 C20 C19 113.1(17) . .
C21 C20 H20A 109.0 . .
C19 C20 H20A 109.0 . .
C21 C20 H20B 109.0 . .
C19 C20 H20B 109.0 . .
H20A C20 H20B 107.8 . .
C20 C21 H21A 109.5 . .
C20 C21 H21B 109.5 . .
H21A C21 H21B 109.5 . .
C20 C21 H21C 109.5 . .
H21A C21 H21C 109.5 . .
H21B C21 H21C 109.5 . .
C23 C22 C7 114.4(9) . .
C23 C22 H22A 108.7 . .
C7 C22 H22A 108.7 . .
C23 C22 H22B 108.7 . .
C7 C22 H22B 108.7 . .
H22A C22 H22B 107.6 . .
C22 C23 C24 112.2(10) . .
C22 C23 H23A 109.2 . .
C24 C23 H23A 109.2 . .
C22 C23 H23B 109.2 . .
C24 C23 H23B 109.2 . .
H23A C23 H23B 107.9 . .
C25 C24 C23 111.2(11) . .
C25 C24 H24A 109.4 . .
C23 C24 H24A 109.4 . .
C25 C24 H24B 109.4 . .
C23 C24 H24B 109.4 . .
H24A C24 H24B 108.0 . .
C26 C25 C24 115.1(14) . .
C26 C25 H25A 108.5 . .
C24 C25 H25A 108.5 . .
C26 C25 H25B 108.5 . .
C24 C25 H25B 108.5 . .
H25A C25 H25B 107.5 . .
C27 C26 C25 116.4(17) . .
C27 C26 H26A 108.2 . .
C25 C26 H26A 108.2 . .
C27 C26 H26B 108.2 . .
C25 C26 H26B 108.2 . .
H26A C26 H26B 107.3 . .
C26 C27 H27A 109.5 . .
C26 C27 H27B 109.5 . .
H27A C27 H27B 109.5 . .
C26 C27 H27C 109.5 . .
H27A C27 H27C 109.5 . .
H27B C27 H27C 109.5 . .
C29 C28 C32 116.1(11) . .
C29 C28 Au1 122.4(9) . .
C32 C28 Au1 121.5(9) . .
F1 C29 C28 122.6(11) . .
F1 C29 C30 115.9(11) . .
C28 C29 C30 121.5(11) . .
F2 C30 C31 118.8(11) . .
F2 C30 C29 120.7(12) . .
C31 C30 C29 120.6(11) . .
F3 C31 C33 121.2(12) . .
F3 C31 C30 120.0(12) . .
C33 C31 C30 118.8(11) . .
F5 C32 C33 116.7(11) . .
F5 C32 C28 120.4(11) . .
C33 C32 C28 122.9(11) . .
C31 C33 C32 120.0(12) . .
C31 C33 F4 118.6(11) . .
C32 C33 F4 121.3(12) . .
C35 C34 C39 113.3(11) . .
C35 C34 Au2 121.5(9) . .
C39 C34 Au2 124.8(10) . .
C34 C35 F6 119.7(11) . .
C34 C35 C36 124.4(12) . .
F6 C35 C36 115.9(13) . .
F7 C36 C37 122.0(13) . .
F7 C36 C35 119.7(14) . .
C37 C36 C35 118.2(14) . .
F8 C37 C36 121.0(14) . .
F8 C37 C38 118.5(12) . .
C36 C37 C38 120.4(12) . .
F9 C38 C37 120.4(11) . .
F9 C38 C39 121.1(13) . .
C37 C38 C39 118.5(12) . .
F10 C39 C38 116.2(11) . .
F10 C39 C34 118.7(11) . .
C38 C39 C34 125.0(13) . .
C14 N1 C1 176.3(12) . .
C15 N2 C12 173.9(13) . .

loop_
_geom_bond_atom_site_label_1
_geom_bond_atom_site_label_2
_geom_bond_distance
_geom_bond_site_symmetry_2
Au1 C14 1.968(12) .
Au1 C28 2.036(11) .
Au1 Au2 3.3788(8) .
Au2 C15 1.957(15) 1_566
Au2 C34 2.030(12) .
C1 C2 1.358(16) .
C1 C6 1.401(15) .
C1 N1 1.419(14) .
C2 C3 1.405(15) .
C2 H2 0.9300 .
C3 C4 1.377(15) .
C3 H3 0.9300 .
C4 C5 1.424(14) .
C4 C9 1.449(15) .
C5 C6 1.380(16) .
C5 C7 1.506(14) .
C6 H6 0.9300 .
C7 C22 1.534(14) .
C7 C8 1.536(13) .
C7 C16 1.544(13) .
C8 C13 1.381(15) .
C8 C9 1.386(16) .
C9 C10 1.405(16) .
C10 C11 1.376(16) .
C10 H10 0.9300 .
C11 C12 1.393(17) .
C11 H11 0.9300 .
C12 C13 1.364(17) .
C12 N2 1.396(15) .
C13 H13 0.9300 .
C14 N1 1.145(15) .
C15 N2 1.162(17) .
C15 Au2 1.957(15) 1_544
C16 C17 1.560(16) .
C16 H16A 0.9700 .
C16 H16B 0.9700 .
C17 C18 1.544(16) .
C17 H17A 0.9700 .
C17 H17B 0.9700 .
C18 C19 1.51(2) .
C18 H18A 0.9700 .
C18 H18B 0.9700 .
C19 C20 1.56(2) .
C19 H19A 0.9700 .
C19 H19B 0.9700 .
C20 C21 1.47(3) .
C20 H20A 0.9700 .
C20 H20B 0.9700 .
C21 H21A 0.9600 .
C21 H21B 0.9600 .
C21 H21C 0.9600 .
C22 C23 1.525(15) .
C22 H22A 0.9700 .
C22 H22B 0.9700 .
C23 C24 1.544(17) .
C23 H23A 0.9700 .
C23 H23B 0.9700 .
C24 C25 1.517(17) .
C24 H24A 0.9700 .
C24 H24B 0.9700 .
C25 C26 1.51(2) .
C25 H25A 0.9700 .
C25 H25B 0.9700 .
C26 C27 1.41(3) .
C26 H26A 0.9700 .
C26 H26B 0.9700 .
C27 H27A 0.9600 .
C27 H27B 0.9600 .
C27 H27C 0.9600 .
C28 C29 1.365(16) .
C28 C32 1.386(17) .
C29 F1 1.345(14) .
C29 C30 1.389(17) .
C30 F2 1.349(14) .
C30 C31 1.368(19) .
C31 F3 1.351(14) .
C31 C33 1.361(18) .
C32 F5 1.338(15) .
C32 C33 1.363(17) .
C33 F4 1.365(15) .
C34 C35 1.366(18) .
C34 C39 1.379(18) .
C35 F6 1.367(14) .
C35 C36 1.411(19) .
C36 F7 1.304(18) .
C36 C37 1.35(2) .
C37 F8 1.332(15) .
C37 C38 1.37(2) .
C38 F9 1.343(15) .
C38 C39 1.376(18) .
C39 F10 1.358(16) .

loop_
_geom_torsion_atom_site_label_1
_geom_torsion_atom_site_label_2
_geom_torsion_atom_site_label_3
_geom_torsion_atom_site_label_4
_geom_torsion
_geom_torsion_site_symmetry_1
_geom_torsion_site_symmetry_4
C14 Au1 Au2 C15 -135.6(6) . 1_566
C28 Au1 Au2 C15 46.3(5) . 1_566
C14 Au1 Au2 C34 47.1(5) . .
C28 Au1 Au2 C34 -131.0(5) . .
C6 C1 C2 C3 2.7(16) . .
N1 C1 C2 C3 -177.9(9) . .
C1 C2 C3 C4 0.2(15) . .
C2 C3 C4 C5 -2.4(14) . .
C2 C3 C4 C9 179.8(10) . .
C3 C4 C5 C6 1.9(14) . .
C9 C4 C5 C6 -179.9(9) . .
C3 C4 C5 C7 -175.2(8) . .
C9 C4 C5 C7 3.0(11) . .
C4 C5 C6 C1 0.8(14) . .
C7 C5 C6 C1 177.4(10) . .
C2 C1 C6 C5 -3.2(15) . .
N1 C1 C6 C5 177.4(9) . .
C6 C5 C7 C22 -61.8(13) . .
C4 C5 C7 C22 115.0(9) . .
C6 C5 C7 C8 179.5(10) . .
C4 C5 C7 C8 -3.7(10) . .
C6 C5 C7 C16 61.0(14) . .
C4 C5 C7 C16 -122.3(9) . .
C5 C7 C8 C13 -176.1(10) . .
C22 C7 C8 C13 66.0(13) . .
C16 C7 C8 C13 -57.4(14) . .
C5 C7 C8 C9 3.2(10) . .
C22 C7 C8 C9 -114.6(9) . .
C16 C7 C8 C9 122.0(9) . .
C13 C8 C9 C10 0.9(15) . .
C7 C8 C9 C10 -178.5(9) . .
C13 C8 C9 C4 177.8(9) . .
C7 C8 C9 C4 -1.7(11) . .
C3 C4 C9 C8 177.2(10) . .
C5 C4 C9 C8 -0.8(11) . .
C3 C4 C9 C10 -6.4(18) . .
C5 C4 C9 C10 175.6(11) . .
C8 C9 C10 C11 0.6(16) . .
C4 C9 C10 C11 -175.5(10) . .
C9 C10 C11 C12 -1.5(17) . .
C10 C11 C12 C13 1.0(17) . .
C10 C11 C12 N2 179.0(11) . .
C11 C12 C13 C8 0.4(16) . .
N2 C12 C13 C8 -177.6(10) . .
C9 C8 C13 C12 -1.4(16) . .
C7 C8 C13 C12 177.9(10) . .
C28 Au1 C14 N1 35(15) . .
Au2 Au1 C14 N1 -125(12) . .
C5 C7 C16 C17 57.2(13) . .
C22 C7 C16 C17 -179.3(9) . .
C8 C7 C16 C17 -54.4(13) . .
C7 C16 C17 C18 179.4(10) . .
C16 C17 C18 C19 -73.0(15) . .
C17 C18 C19 C20 175.4(13) . .
C18 C19 C20 C21 178.3(19) . .
C5 C7 C22 C23 -49.6(12) . .
C8 C7 C22 C23 61.6(12) . .
C16 C7 C22 C23 -173.8(10) . .
C7 C22 C23 C24 -176.4(10) . .
C22 C23 C24 C25 177.2(13) . .
C23 C24 C25 C26 -170.8(16) . .
C24 C25 C26 C27 66(3) . .
C14 Au1 C28 C29 -59(5) . .
Au2 Au1 C28 C29 101.2(9) . .
C14 Au1 C28 C32 118(5) . .
Au2 Au1 C28 C32 -81.7(9) . .
C32 C28 C29 F1 177.7(10) . .
Au1 C28 C29 F1 -5.1(15) . .
C32 C28 C29 C30 -3.2(16) . .
Au1 C28 C29 C30 174.0(9) . .
F1 C29 C30 F2 1.3(17) . .
C28 C29 C30 F2 -177.9(11) . .
F1 C29 C30 C31 -179.3(12) . .
C28 C29 C30 C31 1.6(19) . .
F2 C30 C31 F3 0(2) . .
C29 C30 C31 F3 -179.7(13) . .
F2 C30 C31 C33 180.0(13) . .
C29 C30 C31 C33 1(2) . .
C29 C28 C32 F5 -179.0(11) . .
Au1 C28 C32 F5 3.7(15) . .
C29 C28 C32 C33 3.0(17) . .
Au1 C28 C32 C33 -174.2(10) . .
F3 C31 C33 C32 179.4(14) . .
C30 C31 C33 C32 -1(2) . .
F3 C31 C33 F4 1(2) . .
C30 C31 C33 F4 -179.3(14) . .
F5 C32 C33 C31 -179.1(13) . .
C28 C32 C33 C31 -1(2) . .
F5 C32 C33 F4 -1(2) . .
C28 C32 C33 F4 177.5(12) . .
C15 Au2 C34 C35 32(7) 1_566 .
Au1 Au2 C34 C35 74.2(9) . .
C15 Au2 C34 C39 -140(7) 1_566 .
Au1 Au2 C34 C39 -98.2(10) . .
C39 C34 C35 F6 -179.1(10) . .
Au2 C34 C35 F6 7.6(15) . .
C39 C34 C35 C36 3.2(18) . .
Au2 C34 C35 C36 -170.0(11) . .
C34 C35 C36 F7 177.7(13) . .
F6 C35 C36 F7 0(2) . .
C34 C35 C36 C37 -3(2) . .
F6 C35 C36 C37 178.9(12) . .
F7 C36 C37 F8 -1(2) . .
C35 C36 C37 F8 -179.7(13) . .
F7 C36 C37 C38 -179.2(14) . .
C35 C36 C37 C38 2(2) . .
F8 C37 C38 F9 1(2) . .
C36 C37 C38 F9 179.1(13) . .
F8 C37 C38 C39 -179.1(12) . .
C36 C37 C38 C39 -1(2) . .
F9 C38 C39 F10 -1.9(17) . .
C37 C38 C39 F10 178.0(11) . .
F9 C38 C39 C34 -179.1(11) . .
C37 C38 C39 C34 0.8(19) . .
C35 C34 C39 F10 -179.1(10) . .
Au2 C34 C39 F10 -6.1(15) . .
C35 C34 C39 C38 -1.9(17) . .
Au2 C34 C39 C38 171.1(9) . .
Au1 C14 N1 C1 13(27) . .
C2 C1 N1 C14 -173(16) . .
C6 C1 N1 C14 6(17) . .
Au2 C15 N2 C12 -36(22) 1_544 .
C13 C12 N2 C15 18(12) . .
C11 C12 N2 C15 -160(11) . .
